data_7106488
loop_
_publ_author_name
'James J. Henkelis'
'Tanya K. Ronson'
'Lindsay P. Harding'
'Michaele J. Hardie'

_publ_section_title
;
 M3L2 metallo-cryptophanes: [2]catenane and simple cages
;
_journal_name_full Chem.Commun.
_journal_page_first 6560
_journal_paper_doi 10.1039/c1cc10806a
_journal_volume 47
_journal_year 2011
_chemical_formula_sum 'C114 H96 Cu3 N18 O45'
_chemical_formula_weight 2628.71
_chemical_name_common
;
hexaaquodi((+/-)-2,7,12-trimethoxy-3,8,13-tris(4-(5-
pyrimidyl)benzoyl)-10,15-dihydro-5H-
tribenzo(a,d,g)cyclononane)triscopper(ii) nitrate
;
_chemical_name_systematic
;
hexaaquodi[(+/-)-2,7,12-trimethoxy-3,8,13-tris[4-
(5-pyrimidyl)benzoyl]-10,15-dihydro-5H-
tribenzo[a,d,g]cyclononane]triscopper(II) nitrate
;
_space_group_IT_number 167
_symmetry_cell_setting trigonal
_symmetry_space_group_name_Hall '-R 3 2"c'
_symmetry_space_group_name_H-M 'R -3 c :H'
_atom_sites_solution_hydrogens geom
_atom_sites_solution_primary direct
_atom_sites_solution_secondary difmap
_audit_creation_method SHELXL-97
_cell_angle_alpha 90.00
_cell_angle_beta 90.00
_cell_angle_gamma 120.00
_cell_formula_units_Z 6
_cell_length_a 16.6949(7)
_cell_length_b 16.6949(7)
_cell_length_c 105.524(9)
_cell_measurement_temperature 150(2)
_cell_volume 25471(3)
_computing_cell_refinement 'Bruker SMART'
_computing_data_collection 'Bruker SMART'
_computing_data_reduction 'Bruker SAINT'
_computing_molecular_graphics 'XSeed (Barbour, 2001)'
_computing_publication_material 'Bruker SHELXTL'
_computing_structure_refinement 'SHELXL-97 (Sheldrick, 1997)'
_computing_structure_solution 'SHELXS-97 (Sheldrick, 1990)'
_diffrn_ambient_temperature 150(2)
_diffrn_measured_fraction_theta_full 0.995
_diffrn_measured_fraction_theta_max 0.995
_diffrn_measurement_device_type 'Bruker X8 CCD area detector'
_diffrn_measurement_method 'phi and omega scans'
_diffrn_radiation_monochromator graphite
_diffrn_radiation_source 'fine-focus sealed tube'
_diffrn_radiation_type MoK\a
_diffrn_radiation_wavelength 0.71073
_diffrn_reflns_av_R_equivalents 0.0560
_diffrn_reflns_av_sigmaI/netI 0.0184
_diffrn_reflns_limit_h_max 18
_diffrn_reflns_limit_h_min -20
_diffrn_reflns_limit_k_max 20
_diffrn_reflns_limit_k_min -20
_diffrn_reflns_limit_l_max 129
_diffrn_reflns_limit_l_min -129
_diffrn_reflns_number 195894
_diffrn_reflns_theta_full 25.99
_diffrn_reflns_theta_max 25.99
_diffrn_reflns_theta_min 2.09
_exptl_absorpt_coefficient_mu 0.441
_exptl_absorpt_correction_T_max 0.8864
_exptl_absorpt_correction_T_min 0.7716
_exptl_absorpt_correction_type multi-scan
_exptl_absorpt_process_details SADABS
_exptl_crystal_colour blue
_exptl_crystal_density_diffrn 1.028
_exptl_crystal_density_method 'not measured'
_exptl_crystal_description block
_exptl_crystal_F_000 8118
_exptl_crystal_size_max 0.62
_exptl_crystal_size_mid 0.41
_exptl_crystal_size_min 0.28
_platon_squeeze_details
;
;
_refine_diff_density_max 1.485
_refine_diff_density_min -0.985
_refine_diff_density_rms 0.096
_refine_ls_extinction_method none
_refine_ls_goodness_of_fit_ref 1.402
_refine_ls_hydrogen_treatment noref
_refine_ls_matrix_type full
_refine_ls_number_parameters 245
_refine_ls_number_reflns 5562
_refine_ls_number_restraints 0
_refine_ls_restrained_S_all 1.402
_refine_ls_R_factor_all 0.1041
_refine_ls_R_factor_gt 0.0927
_refine_ls_shift/su_max 0.000
_refine_ls_shift/su_mean 0.000
_refine_ls_structure_factor_coef Fsqd
_refine_ls_weighting_details 'calc w=1/[\s^2^(Fo^2^)+(0.2000P)^2^+0.0000P] where P=(Fo^2^+2Fc^2^)/3'
_refine_ls_weighting_scheme calc
_refine_ls_wR_factor_gt 0.3100
_refine_ls_wR_factor_ref 0.3215
_reflns_number_gt 4513
_reflns_number_total 5562
_reflns_threshold_expression >2sigma(I)
_cod_data_source_file c1cc10806a.txt
_cod_data_source_block c
_cod_original_sg_symbol_H-M R-3c
_cod_database_code 7106488

loop_
_symmetry_equiv_pos_as_xyz
'x, y, z'
'-y, x-y, z'
'-x+y, -x, z'
'x-y, -y, -z+1/2'
'-x, -x+y, -z+1/2'
'y, x, -z+1/2'
'x+2/3, y+1/3, z+1/3'
'-y+2/3, x-y+1/3, z+1/3'
'-x+y+2/3, -x+1/3, z+1/3'
'x-y+2/3, -y+1/3, -z+5/6'
'-x+2/3, -x+y+1/3, -z+5/6'
'y+2/3, x+1/3, -z+5/6'
'x+1/3, y+2/3, z+2/3'
'-y+1/3, x-y+2/3, z+2/3'
'-x+y+1/3, -x+2/3, z+2/3'
'x-y+1/3, -y+2/3, -z+7/6'
'-x+1/3, -x+y+2/3, -z+7/6'
'y+1/3, x+2/3, -z+7/6'
'-x, -y, -z'
'y, -x+y, -z'
'x-y, x, -z'
'-x+y, y, z-1/2'
'x, x-y, z-1/2'
'-y, -x, z-1/2'
'-x+2/3, -y+1/3, -z+1/3'
'y+2/3, -x+y+1/3, -z+1/3'
'x-y+2/3, x+1/3, -z+1/3'
'-x+y+2/3, y+1/3, z-1/6'
'x+2/3, x-y+1/3, z-1/6'
'-y+2/3, -x+1/3, z-1/6'
'-x+1/3, -y+2/3, -z+2/3'
'y+1/3, -x+y+2/3, -z+2/3'
'x-y+1/3, x+2/3, -z+2/3'
'-x+y+1/3, y+2/3, z+1/6'
'x+1/3, x-y+2/3, z+1/6'
'-y+1/3, -x+2/3, z+1/6'

loop_
_atom_site_label
_atom_site_type_symbol
_atom_site_fract_x
_atom_site_fract_y
_atom_site_fract_z
_atom_site_U_iso_or_equiv
_atom_site_adp_type
_atom_site_occupancy
_atom_site_symmetry_multiplicity
_atom_site_calc_flag
_atom_site_refinement_flags
_atom_site_disorder_assembly
_atom_site_disorder_group
Cu1 Cu 0.6667 0.05125(4) 0.0833 0.0783(4) Uani 1 2 d S . .
O1 O 0.70796(13) -0.34611(13) 0.020514(19) 0.0431(5) Uani 1 1 d . . .
O2 O 0.68561(13) -0.28030(12) 0.002984(18) 0.0421(5) Uani 1 1 d . . .
O3 O 0.52523(13) -0.46523(13) 0.021429(19) 0.0489(5) Uani 1 1 d . . .
O5 O 0.6298(4) -0.1099(4) 0.08202(5) 0.0831(15) Uiso 0.50 1 d P . .
O6 O 0.5869(8) -0.2095(8) 0.09110(10) 0.151(3) Uiso 0.50 1 d P . .
O7 O 0.6635(10) -0.1909(9) 0.07291(14) 0.178(4) Uiso 0.50 1 d P . .
N1 N 0.7322(3) 0.0811(2) 0.06606(3) 0.0768(10) Uani 1 1 d . A .
N2 N 0.8311(4) 0.1904(2) 0.05104(3) 0.1160(18) Uani 1 1 d . A .
N3 N 0.6667 -0.1466(7) 0.0833 0.153(3) Uiso 1 2 d S . .
C1 C 0.76257(18) -0.55155(18) -0.00759(3) 0.0399(6) Uani 1 1 d . . .
H1A H 0.7302 -0.5909 -0.0150 0.048 Uiso 1 1 calc R . .
H1B H 0.8127 -0.4916 -0.0108 0.048 Uiso 1 1 calc R . .
C2 C 0.69417(17) -0.53439(17) -0.00009(2) 0.0365(6) Uani 1 1 d . . .
C3 C 0.72960(17) -0.45143(18) 0.00683(3) 0.0401(6) Uani 1 1 d . . .
H3 H 0.7942 -0.4086 0.0067 0.048 Uiso 1 1 calc R . .
C4 C 0.67132(19) -0.43163(17) 0.01376(3) 0.0396(6) Uani 1 1 d . . .
C5 C 0.57623(18) -0.49261(18) 0.01427(2) 0.0393(6) Uani 1 1 d . . .
C6 C 0.54067(17) -0.57545(17) 0.00738(3) 0.0389(6) Uani 1 1 d . . .
H6 H 0.4762 -0.6183 0.0076 0.047 Uiso 1 1 calc R . .
C7 C 0.59818(17) -0.59628(17) 0.00011(2) 0.0370(6) Uani 1 1 d . . .
C8 C 0.70320(17) -0.27686(17) 0.01423(3) 0.0375(6) Uani 1 1 d . . .
C9 C 0.72246(18) -0.19825(17) 0.02270(2) 0.0394(6) Uani 1 1 d . . .
C10 C 0.73132(18) -0.11677(18) 0.01734(2) 0.0419(6) Uani 1 1 d . . .
H10 H 0.7276 -0.1123 0.0084 0.050 Uiso 1 1 calc R . .
C11 C 0.74532(19) -0.04334(19) 0.02494(3) 0.0462(7) Uani 1 1 d . . .
H11 H 0.7528 0.0117 0.0212 0.055 Uiso 1 1 calc R . .
C12 C 0.74852(19) -0.05000(19) 0.03811(3) 0.0470(7) Uani 1 1 d . . .
C13 C 0.7404(2) -0.1303(2) 0.04364(3) 0.0535(7) Uani 1 1 d . . .
H13 H 0.7429 -0.1349 0.0526 0.064 Uiso 1 1 calc R . .
C14 C 0.7286(2) -0.2038(2) 0.03585(3) 0.0498(7) Uani 1 1 d . . .
H14 H 0.7248 -0.2574 0.0395 0.060 Uiso 1 1 calc R . .
C15 C 0.7612(3) 0.0279(2) 0.04652(3) 0.0541(8) Uani 1 1 d . A .
C16 C 0.8157(3) 0.1196(2) 0.04304(3) 0.0850(14) Uani 1 1 d . . .
H16 H 0.8432 0.1338 0.0349 0.102 Uiso 1 1 calc R . .
C17 C 0.7892(4) 0.1671(3) 0.06207(4) 0.1057(19) Uani 1 1 d . . .
H17 H 0.8005 0.2159 0.0677 0.127 Uiso 1 1 calc R A .
C18 C 0.7173(3) 0.0114(2) 0.05831(3) 0.0617(9) Uani 1 1 d . . .
H18 H 0.6762 -0.0505 0.0609 0.074 Uiso 1 1 calc R A .
C19 C 0.4300(2) -0.5318(2) 0.02334(3) 0.0532(8) Uani 1 1 d . . .
H19A H 0.3976 -0.5473 0.0152 0.080 Uiso 1 1 calc R . .
H19B H 0.4021 -0.5061 0.0290 0.080 Uiso 1 1 calc R . .
H19C H 0.4248 -0.5878 0.0271 0.080 Uiso 1 1 calc R . .
O4A O 0.5435(7) 0.0160(8) 0.07354(10) 0.138(3) Uiso 0.50 1 d P A 1
O4B O 0.5464(7) -0.0436(8) 0.07530(10) 0.146(3) Uiso 0.50 1 d P A 2

loop_
_atom_site_aniso_label
_atom_site_aniso_U_11
_atom_site_aniso_U_22
_atom_site_aniso_U_33
_atom_site_aniso_U_23
_atom_site_aniso_U_13
_atom_site_aniso_U_12
Cu1 0.1322(7) 0.0789(4) 0.0416(5) 0.01103(17) 0.0221(3) 0.0661(4)
O1 0.0454(11) 0.0374(10) 0.0491(11) -0.0058(8) -0.0150(8) 0.0226(8)
O2 0.0456(11) 0.0427(10) 0.0413(11) -0.0043(7) -0.0046(8) 0.0245(9)
O3 0.0485(11) 0.0494(11) 0.0545(12) -0.0067(9) 0.0001(9) 0.0288(10)
N1 0.130(3) 0.0565(17) 0.0413(15) 0.0039(12) 0.0221(16) 0.0449(18)
N2 0.197(5) 0.0467(17) 0.0563(19) -0.0043(14) 0.034(2) 0.025(2)
C1 0.0368(13) 0.0345(13) 0.0475(14) 0.0037(10) 0.0019(11) 0.0171(11)
C2 0.0338(13) 0.0313(12) 0.0452(14) 0.0073(10) -0.0017(10) 0.0168(10)
C3 0.0320(13) 0.0376(14) 0.0477(14) 0.0030(11) -0.0038(10) 0.0151(11)
C4 0.0452(15) 0.0295(13) 0.0442(14) -0.0010(10) -0.0080(11) 0.0188(11)
C5 0.0415(14) 0.0401(14) 0.0433(13) 0.0004(11) -0.0010(11) 0.0257(12)
C6 0.0289(13) 0.0355(13) 0.0531(15) 0.0035(11) -0.0036(11) 0.0167(11)
C7 0.0383(14) 0.0338(13) 0.0411(13) 0.0039(10) -0.0038(10) 0.0198(11)
C8 0.0315(13) 0.0346(13) 0.0457(16) 0.0035(10) -0.0019(10) 0.0159(11)
C9 0.0395(14) 0.0351(13) 0.0427(14) 0.0022(10) 0.0003(10) 0.0180(11)
C10 0.0471(15) 0.0397(14) 0.0378(13) 0.0023(11) -0.0030(11) 0.0208(12)
C11 0.0516(16) 0.0406(15) 0.0448(15) 0.0018(11) 0.0009(12) 0.0218(13)
C12 0.0502(16) 0.0435(15) 0.0443(14) 0.0008(12) 0.0050(12) 0.0211(13)
C13 0.075(2) 0.0491(17) 0.0336(13) -0.0012(12) 0.0039(13) 0.0287(15)
C14 0.0627(18) 0.0465(16) 0.0415(15) 0.0026(12) 0.0027(13) 0.0282(14)
C15 0.074(2) 0.0425(16) 0.0426(15) 0.0019(12) 0.0106(15) 0.0270(15)
C16 0.129(4) 0.0422(18) 0.0473(18) -0.0015(14) 0.026(2) 0.0151(19)
C17 0.185(5) 0.054(2) 0.061(2) -0.0090(18) 0.030(3) 0.047(3)
C18 0.089(2) 0.0518(18) 0.0484(19) 0.0058(14) 0.0127(15) 0.0385(18)
C19 0.0495(17) 0.0577(18) 0.0581(17) 0.0063(14) 0.0095(13) 0.0311(15)

loop_
_atom_type_symbol
_atom_type_description
_atom_type_scat_dispersion_real
_atom_type_scat_dispersion_imag
_atom_type_scat_source
C C 0.0033 0.0016 'International Tables Vol C Tables 4.2.6.8 and 6.1.1.4'
H H 0.0000 0.0000 'International Tables Vol C Tables 4.2.6.8 and 6.1.1.4'
N N 0.0061 0.0033 'International Tables Vol C Tables 4.2.6.8 and 6.1.1.4'
O O 0.0106 0.0060 'International Tables Vol C Tables 4.2.6.8 and 6.1.1.4'
Cu Cu 0.3201 1.2651 'International Tables Vol C Tables 4.2.6.8 and 6.1.1.4'

loop_
_geom_angle_atom_site_label_1
_geom_angle_atom_site_label_2
_geom_angle_atom_site_label_3
_geom_angle
_geom_angle_site_symmetry_1
_geom_angle_site_symmetry_3
_geom_angle_publ_flag
O4B Cu1 O4B 146.6(7) . 17_654 ?
O4B Cu1 N1 91.0(3) . . ?
O4B Cu1 N1 88.2(3) 17_654 . ?
O4B Cu1 N1 88.2(3) . 17_654 ?
O4B Cu1 N1 91.0(3) 17_654 17_654 ?
N1 Cu1 N1 177.26(16) . 17_654 ?
O4B Cu1 O4A 29.0(3) . . ?
O4B Cu1 O4A 173.9(5) 17_654 . ?
N1 Cu1 O4A 87.7(3) . . ?
N1 Cu1 O4A 92.9(3) 17_654 . ?
O4B Cu1 O4A 173.9(5) . 17_654 ?
O4B Cu1 O4A 29.0(3) 17_654 17_654 ?
N1 Cu1 O4A 92.9(3) . 17_654 ?
N1 Cu1 O4A 87.7(3) 17_654 17_654 ?
O4A Cu1 O4A 155.9(6) . 17_654 ?
C8 O1 C4 115.1(2) . . ?
C5 O3 C19 116.9(2) . . ?
N3 O5 O5 59.1(4) . 17_654 ?
N3 O5 O6 57.4(5) . . ?
O5 O5 O6 102.0(6) 17_654 . ?
O7 O6 N3 56.6(8) 17_654 . ?
O7 O6 O5 88.8(9) 17_654 . ?
N3 O6 O5 38.0(4) . . ?
O6 O7 N3 69.0(8) 17_654 . ?
C17 N1 C18 117.7(3) . . ?
C17 N1 Cu1 123.2(2) . . ?
C18 N1 Cu1 119.1(2) . . ?
C17 N2 C16 116.7(3) . . ?
O5 N3 O5 61.8(8) 17_654 . ?
O5 N3 O7 126.3(8) 17_654 . ?
O5 N3 O7 109.9(7) . . ?
O5 N3 O7 109.9(7) 17_654 17_654 ?
O5 N3 O7 126.3(8) . 17_654 ?
O7 N3 O7 114.2(15) . 17_654 ?
O5 N3 O6 84.6(6) 17_654 17_654 ?
O5 N3 O6 122.9(8) . 17_654 ?
O7 N3 O6 54.3(7) . 17_654 ?
O7 N3 O6 107.4(9) 17_654 17_654 ?
O5 N3 O6 122.9(8) 17_654 . ?
O5 N3 O6 84.6(6) . . ?
O7 N3 O6 107.4(9) . . ?
O7 N3 O6 54.3(7) 17_654 . ?
O6 N3 O6 149.7(13) 17_654 . ?
C7 C1 C2 113.9(2) 3_755 . ?
C7 C1 H1A 108.8 3_755 . ?
C2 C1 H1A 108.8 . . ?
C7 C1 H1B 108.8 3_755 . ?
C2 C1 H1B 108.8 . . ?
H1A C1 H1B 107.7 . . ?
C7 C2 C3 118.6(2) . . ?
C7 C2 C1 123.6(2) . . ?
C3 C2 C1 117.8(2) . . ?
C4 C3 C2 120.7(2) . . ?
C4 C3 H3 119.7 . . ?
C2 C3 H3 119.7 . . ?
C3 C4 C5 121.8(2) . . ?
C3 C4 O1 120.1(2) . . ?
C5 C4 O1 118.2(2) . . ?
O3 C5 C4 116.5(2) . . ?
O3 C5 C6 125.7(2) . . ?
C4 C5 C6 117.7(2) . . ?
C7 C6 C5 121.5(2) . . ?
C7 C6 H6 119.2 . . ?
C5 C6 H6 119.2 . . ?
C6 C7 C2 119.7(2) . . ?
C6 C7 C1 117.2(2) . 2_535 ?
C2 C7 C1 123.1(2) . 2_535 ?
O2 C8 O1 123.2(2) . . ?
O2 C8 C9 124.7(2) . . ?
O1 C8 C9 112.1(2) . . ?
C14 C9 C10 119.0(2) . . ?
C14 C9 C8 122.0(2) . . ?
C10 C9 C8 118.9(2) . . ?
C11 C10 C9 120.8(2) . . ?
C11 C10 H10 119.6 . . ?
C9 C10 H10 119.6 . . ?
C10 C11 C12 120.2(3) . . ?
C10 C11 H11 119.9 . . ?
C12 C11 H11 119.9 . . ?
C11 C12 C13 120.0(3) . . ?
C11 C12 C15 121.0(3) . . ?
C13 C12 C15 119.0(3) . . ?
C12 C13 C14 119.6(3) . . ?
C12 C13 H13 120.2 . . ?
C14 C13 H13 120.2 . . ?
C9 C14 C13 120.4(3) . . ?
C9 C14 H14 119.8 . . ?
C13 C14 H14 119.8 . . ?
C16 C15 C18 116.3(3) . . ?
C16 C15 C12 122.1(3) . . ?
C18 C15 C12 121.5(3) . . ?
N2 C16 C15 121.9(3) . . ?
N2 C16 H16 119.1 . . ?
C15 C16 H16 119.1 . . ?
N2 C17 N1 126.0(3) . . ?
N2 C17 H17 117.0 . . ?
N1 C17 H17 117.0 . . ?
N1 C18 C15 121.4(3) . . ?
N1 C18 H18 119.3 . . ?
C15 C18 H18 119.3 . . ?
O3 C19 H19A 109.5 . . ?
O3 C19 H19B 109.5 . . ?
H19A C19 H19B 109.5 . . ?
O3 C19 H19C 109.5 . . ?
H19A C19 H19C 109.5 . . ?
H19B C19 H19C 109.5 . . ?

loop_
_geom_bond_atom_site_label_1
_geom_bond_atom_site_label_2
_geom_bond_distance
_geom_bond_site_symmetry_2
_geom_bond_publ_flag
Cu1 O4B 2.020(10) . ?
Cu1 O4B 2.020(10) 17_654 ?
Cu1 N1 2.054(3) . ?
Cu1 N1 2.054(3) 17_654 ?
Cu1 O4A 2.105(10) . ?
Cu1 O4A 2.105(10) 17_654 ?
O1 C8 1.369(3) . ?
O1 C4 1.431(3) . ?
O2 C8 1.217(3) . ?
O3 C5 1.376(3) . ?
O3 C19 1.428(4) . ?
O5 N3 1.072(8) . ?
O5 O5 1.100(11) 17_654 ?
O5 O6 1.732(12) . ?
O6 O7 1.275(15) 17_654 ?
O6 N3 1.466(12) . ?
O7 O6 1.275(15) 17_654 ?
O7 N3 1.311(14) . ?
N1 C17 1.334(5) . ?
N1 C18 1.340(4) . ?
N2 C17 1.313(5) . ?
N2 C16 1.368(5) . ?
N3 O5 1.072(8) 17_654 ?
N3 O7 1.311(14) 17_654 ?
N3 O6 1.466(12) 17_654 ?
C1 C7 1.530(4) 3_755 ?
C1 C2 1.530(4) . ?
C1 H1A 0.9900 . ?
C1 H1B 0.9900 . ?
C2 C7 1.407(4) . ?
C2 C3 1.408(4) . ?
C3 C4 1.383(4) . ?
C3 H3 0.9500 . ?
C4 C5 1.394(4) . ?
C5 C6 1.405(4) . ?
C6 C7 1.402(4) . ?
C6 H6 0.9500 . ?
C7 C1 1.530(4) 2_535 ?
C8 C9 1.484(4) . ?
C9 C14 1.398(4) . ?
C9 C10 1.411(4) . ?
C10 C11 1.384(4) . ?
C10 H10 0.9500 . ?
C11 C12 1.397(4) . ?
C11 H11 0.9500 . ?
C12 C13 1.405(4) . ?
C12 C15 1.500(4) . ?
C13 C14 1.406(4) . ?
C13 H13 0.9500 . ?
C14 H14 0.9500 . ?
C15 C16 1.383(5) . ?
C15 C18 1.400(5) . ?
C16 H16 0.9500 . ?
C17 H17 0.9500 . ?
C18 H18 0.9500 . ?
C19 H19A 0.9800 . ?
C19 H19B 0.9800 . ?
C19 H19C 0.9800 . ?

loop_
_geom_torsion_atom_site_label_1
_geom_torsion_atom_site_label_2
_geom_torsion_atom_site_label_3
_geom_torsion_atom_site_label_4
_geom_torsion
_geom_torsion_site_symmetry_1
_geom_torsion_site_symmetry_2
_geom_torsion_site_symmetry_3
_geom_torsion_site_symmetry_4
_geom_torsion_publ_flag
N3 O5 O6 O7 30.1(8) . . . 17_654 ?
O5 O5 O6 O7 -10.6(10) 17_654 . . 17_654 ?
O5 O5 O6 N3 -40.7(6) 17_654 . . . ?
O4B Cu1 N1 C17 135.5(6) . . . . ?
O4B Cu1 N1 C17 -77.9(6) 17_654 . . . ?
N1 Cu1 N1 C17 -151.3(4) 17_654 . . . ?
O4A Cu1 N1 C17 106.6(5) . . . . ?
O4A Cu1 N1 C17 -49.2(5) 17_654 . . . ?
O4B Cu1 N1 C18 -44.3(5) . . . . ?
O4B Cu1 N1 C18 102.3(5) 17_654 . . . ?
N1 Cu1 N1 C18 28.9(3) 17_654 . . . ?
O4A Cu1 N1 C18 -73.1(4) . . . . ?
O4A Cu1 N1 C18 131.0(4) 17_654 . . . ?
O6 O5 N3 O5 -132.0(7) . . . 17_654 ?
O5 O5 N3 O7 -121.4(9) 17_654 . . . ?
O6 O5 N3 O7 106.6(9) . . . . ?
O5 O5 N3 O7 94.8(11) 17_654 . . 17_654 ?
O6 O5 N3 O7 -37.2(9) . . . 17_654 ?
O5 O5 N3 O6 -61.7(9) 17_654 . . 17_654 ?
O6 O5 N3 O6 166.3(7) . . . 17_654 ?
O5 O5 N3 O6 132.0(7) 17_654 . . . ?
O6 O7 N3 O5 47.8(11) 17_654 . . 17_654 ?
O6 O7 N3 O5 116.8(9) 17_654 . . . ?
O6 O7 N3 O7 -94.7(8) 17_654 . . 17_654 ?
O6 O7 N3 O6 -152.7(10) 17_654 . . . ?
O7 O6 N3 O5 -92.0(9) 17_654 . . 17_654 ?
O5 O6 N3 O5 51.2(10) . . . 17_654 ?
O7 O6 N3 O5 -143.2(10) 17_654 . . . ?
O7 O6 N3 O7 107.7(16) 17_654 . . . ?
O5 O6 N3 O7 -109.2(8) . . . . ?
O5 O6 N3 O7 143.2(10) . . . 17_654 ?
O7 O6 N3 O6 60.1(8) 17_654 . . 17_654 ?
O5 O6 N3 O6 -156.7(4) . . . 17_654 ?
C7 C1 C2 C7 -93.5(3) 3_755 . . . ?
C7 C1 C2 C3 87.4(3) 3_755 . . . ?
C7 C2 C3 C4 0.5(4) . . . . ?
C1 C2 C3 C4 180(38) . . . . ?
C2 C3 C4 C5 0.6(4) . . . . ?
C2 C3 C4 O1 -178.5(2) . . . . ?
C8 O1 C4 C3 95.7(3) . . . . ?
C8 O1 C4 C5 -83.4(3) . . . . ?
C19 O3 C5 C4 -172.2(2) . . . . ?
C19 O3 C5 C6 8.7(4) . . . . ?
C3 C4 C5 O3 -180(52) . . . . ?
O1 C4 C5 O3 -0.6(3) . . . . ?
C3 C4 C5 C6 -0.5(4) . . . . ?
O1 C4 C5 C6 178.6(2) . . . . ?
O3 C5 C6 C7 178.5(2) . . . . ?
C4 C5 C6 C7 -0.6(4) . . . . ?
C5 C6 C7 C2 1.7(4) . . . . ?
C5 C6 C7 C1 -176.7(2) . . . 2_535 ?
C3 C2 C7 C6 -1.6(3) . . . . ?
C1 C2 C7 C6 179.2(2) . . . . ?
C3 C2 C7 C1 176.7(2) . . . 2_535 ?
C1 C2 C7 C1 -2.4(3) . . . 2_535 ?
C4 O1 C8 O2 -13.1(4) . . . . ?
C4 O1 C8 C9 167.2(2) . . . . ?
O2 C8 C9 C14 170.3(3) . . . . ?
O1 C8 C9 C14 -10.1(4) . . . . ?
O2 C8 C9 C10 -7.3(4) . . . . ?
O1 C8 C9 C10 172.4(2) . . . . ?
C14 C9 C10 C11 -0.4(4) . . . . ?
C8 C9 C10 C11 177.2(2) . . . . ?
C9 C10 C11 C12 -1.6(4) . . . . ?
C10 C11 C12 C13 2.0(4) . . . . ?
C10 C11 C12 C15 -178.4(3) . . . . ?
C11 C12 C13 C14 -0.3(4) . . . . ?
C15 C12 C13 C14 -179.9(3) . . . . ?
C10 C9 C14 C13 2.1(4) . . . . ?
C8 C9 C14 C13 -175.5(3) . . . . ?
C12 C13 C14 C9 -1.7(5) . . . . ?
C11 C12 C15 C16 -34.8(5) . . . . ?
C13 C12 C15 C16 144.7(4) . . . . ?
C11 C12 C15 C18 144.3(3) . . . . ?
C13 C12 C15 C18 -36.1(5) . . . . ?
C17 N2 C16 C15 -2.1(9) . . . . ?
C18 C15 C16 N2 4.4(7) . . . . ?
C12 C15 C16 N2 -176.4(5) . . . . ?
C16 N2 C17 N1 -1.1(10) . . . . ?
C18 N1 C17 N2 1.6(9) . . . . ?
Cu1 N1 C17 N2 -178.2(5) . . . . ?
C17 N1 C18 C15 1.1(7) . . . . ?
Cu1 N1 C18 C15 -179.1(3) . . . . ?
C16 C15 C18 N1 -3.9(6) . . . . ?
C12 C15 C18 N1 176.9(4) . . . . ?

loop_
_platon_squeeze_void_nr
_platon_squeeze_void_average_x
_platon_squeeze_void_average_y
_platon_squeeze_void_average_z
_platon_squeeze_void_volume
_platon_squeeze_void_count_electrons
_platon_squeeze_void_content
1 -0.237 -0.071 0.000 10975 2097 ' '
